data_7244010
loop_
_publ_author_name
'Giustra, Zachary X.'
'Chen, Gang'
'Vasiliu, Monica'
'Karkamkar, Abhijeet'
'Autrey, Tom'
'Dixon, David A.'
'Liu, Shih-Yuan'

_publ_section_title
;
 A comparison of hydrogen release kinetics from 5- and 6-membered
 1,2-BN-cycloalkanes
;
_journal_issue 54
_journal_name_full 'RSC Advances'
_journal_page_first 34132
_journal_page_last 34136
_journal_paper_doi 10.1039/D1RA07477F
_journal_volume 11
_journal_year 2021
_chemical_formula_sum 'C4 H12 B N'
_chemical_formula_weight 84.96
_space_group_IT_number 14
_space_group_name_Hall '-P 2ybc'
_space_group_name_H-M_alt 'P 1 21/c 1'
_symmetry_cell_setting monoclinic
_symmetry_space_group_name_H-M 'P 1 21/c 1'
_atom_sites_solution_hydrogens geom
_atom_sites_solution_primary direct
_atom_sites_solution_secondary difmap
_audit_creation_method SHELXLTL
_audit_update_record
;
2021-08-16 deposited with the CCDC.	2021-10-12 downloaded from the CCDC.
;
_cell_angle_alpha 90.00
_cell_angle_beta 96.06(3)
_cell_angle_gamma 90.00
_cell_formula_units_Z 4
_cell_length_a 10.60(4)
_cell_length_b 6.32(2)
_cell_length_c 9.48(3)
_cell_measurement_reflns_used 30
_cell_measurement_temperature 173(2)
_cell_measurement_theta_max 18.56
_cell_measurement_theta_min 11.34
_cell_volume 632(4)
_computing_cell_refinement 'Bruker SMART'
_computing_data_collection 'Bruker SMART'
_computing_data_reduction 'Bruker SAINT'
_computing_molecular_graphics 'Bruker SHELXTL'
_computing_publication_material 'Bruker SHELXTL'
_computing_structure_refinement 'SHELXL-97 (Sheldrick, 1997)'
_computing_structure_solution 'SHELXS-97 (Sheldrick, 1990)'
_diffrn_ambient_temperature 173(2)
_diffrn_measured_fraction_theta_full 1.000
_diffrn_measured_fraction_theta_max 1.000
_diffrn_measurement_device_type 'CCD area detector'
_diffrn_measurement_method 'phi and omega scans'
_diffrn_radiation_monochromator graphite
_diffrn_radiation_source 'fine-focus sealed tube'
_diffrn_radiation_type MoK\a
_diffrn_radiation_wavelength 0.71073
_diffrn_reflns_av_R_equivalents 0.0454
_diffrn_reflns_av_sigmaI/netI 0.0362
_diffrn_reflns_limit_h_max 12
_diffrn_reflns_limit_h_min -12
_diffrn_reflns_limit_k_max 7
_diffrn_reflns_limit_k_min -7
_diffrn_reflns_limit_l_max 11
_diffrn_reflns_limit_l_min -11
_diffrn_reflns_number 5074
_diffrn_reflns_theta_full 24.99
_diffrn_reflns_theta_max 24.99
_diffrn_reflns_theta_min 1.93
_exptl_absorpt_coefficient_mu 0.051
_exptl_absorpt_correction_T_max 0.9995
_exptl_absorpt_correction_T_min 0.9703
_exptl_absorpt_correction_type multi-scan
_exptl_absorpt_process_details SADABS
_exptl_crystal_colour colorless
_exptl_crystal_density_diffrn 0.894
_exptl_crystal_density_method 'not measured'
_exptl_crystal_description plate
_exptl_crystal_F_000 192
_exptl_crystal_size_max 0.60
_exptl_crystal_size_mid 0.24
_exptl_crystal_size_min 0.01
_refine_diff_density_max 0.198
_refine_diff_density_min -0.184
_refine_diff_density_rms 0.037
_refine_ls_extinction_method none
_refine_ls_goodness_of_fit_ref 1.075
_refine_ls_hydrogen_treatment mixed
_refine_ls_matrix_type full
_refine_ls_number_parameters 80
_refine_ls_number_reflns 1116
_refine_ls_number_restraints 0
_refine_ls_restrained_S_all 1.075
_refine_ls_R_factor_all 0.0960
_refine_ls_R_factor_gt 0.0710
_refine_ls_shift/su_max 0.001
_refine_ls_shift/su_mean 0.000
_refine_ls_structure_factor_coef Fsqd
_refine_ls_weighting_details 'calc w=1/[\s^2^(Fo^2^)+(0.0997P)^2^+0.1657P] where P=(Fo^2^+2Fc^2^)/3'
_refine_ls_weighting_scheme calc
_refine_ls_wR_factor_gt 0.1778
_refine_ls_wR_factor_ref 0.1964
_reflns_number_gt 800
_reflns_number_total 1116
_reflns_threshold_expression >2sigma(I)
_cod_data_source_file d1ra07477f2.cif
_cod_data_source_block liu107a
_cod_depositor_comments
;
The following automatic conversions were performed:

data item '_symmetry_cell_setting' value 'Monoclinic' was changed to
'monoclinic' in accordance with the
/home/data/users/saulius/crontab/automatic-downloads/current/RSC/lib/dictionaries/cif_core.dic
dictionary named 'cif_core.dic' version 2.4.2 last updated on
2011-04-26.

Automatic conversion script
Id: cif_fix_values 7556 2019-12-06 15:28:31Z antanas 
;
_cod_original_cell_volume 631(4)
_cod_original_sg_symbol_H-M P2(1)/c
_cod_database_code 7244010

loop_
_symmetry_equiv_pos_as_xyz
'x, y, z'
'-x, y+1/2, -z+1/2'
'-x, -y, -z'
'x, -y-1/2, z-1/2'

loop_
_atom_site_label
_atom_site_type_symbol
_atom_site_fract_x
_atom_site_fract_y
_atom_site_fract_z
_atom_site_U_iso_or_equiv
_atom_site_adp_type
_atom_site_occupancy
_atom_site_symmetry_multiplicity
_atom_site_calc_flag
_atom_site_refinement_flags
_atom_site_disorder_assembly
_atom_site_disorder_group
N1 N 0.3886(2) 1.1065(3) 0.81466(19) 0.0407(6) Uani 1 1 d . . .
B1 B 0.3697(3) 1.2166(4) 0.6551(3) 0.0437(7) Uani 1 1 d . A .
C1 C 0.2762(2) 0.9599(4) 0.8242(2) 0.0534(8) Uani 0.50 1 d P A 1
H1A H 0.3011 0.8366 0.8853 0.064 Uiso 0.50 1 calc PR A 1
H1B H 0.2062 1.0356 0.8641 0.064 Uiso 0.50 1 calc PR A 1
C2 C 0.2344(3) 0.8875(5) 0.6701(3) 0.0381(11) Uani 0.743(8) 1 d P A 1
H2A H 0.3008 0.7876 0.6425 0.046 Uiso 0.743(8) 1 calc PR A 1
C3 C 0.2445(3) 1.0902(4) 0.5825(3) 0.0583(8) Uani 0.50 1 d P A 1
H3A H 0.1674 1.1782 0.5850 0.070 Uiso 0.50 1 calc PR A 1
H3B H 0.2543 1.0549 0.4825 0.070 Uiso 0.50 1 calc PR A 1
C4 C 0.1079(5) 0.7689(9) 0.6518(7) 0.0548(13) Uani 0.743(8) 1 d P A 1
H4A H 0.1133 0.6435 0.7130 0.082 Uiso 0.743(8) 1 calc PR A 1
H4B H 0.0891 0.7252 0.5526 0.082 Uiso 0.743(8) 1 calc PR A 1
H4C H 0.0402 0.8620 0.6781 0.082 Uiso 0.743(8) 1 calc PR A 1
C1A C 0.2762(2) 0.9599(4) 0.8242(2) 0.0534(8) Uani 0.50 1 d P A 2
H1AA H 0.3044 0.8104 0.8261 0.064 Uiso 0.50 1 calc PR A 2
H1AB H 0.2361 0.9890 0.9119 0.064 Uiso 0.50 1 calc PR A 2
C2A C 0.1903(10) 0.996(2) 0.7060(11) 0.054(4) Uiso 0.257(8) 1 d P A 2
H2AA H 0.1378 1.1150 0.7382 0.064 Uiso 0.257(8) 1 calc PR A 2
C3A C 0.2445(3) 1.0902(4) 0.5825(3) 0.0583(8) Uani 0.50 1 d P A 2
H3AA H 0.1836 1.1886 0.5302 0.070 Uiso 0.50 1 calc PR A 2
H3AB H 0.2684 0.9790 0.5167 0.070 Uiso 0.50 1 calc PR A 2
C4A C 0.0915(18) 0.812(3) 0.682(2) 0.073(7) Uiso 0.257(8) 1 d P A 2
H4AA H 0.0629 0.7709 0.7736 0.109 Uiso 0.257(8) 1 calc PR A 2
H4AB H 0.1312 0.6898 0.6409 0.109 Uiso 0.257(8) 1 calc PR A 2
H4AC H 0.0185 0.8590 0.6180 0.109 Uiso 0.257(8) 1 calc PR A 2
H1BA H 0.464(2) 1.182(3) 0.607(2) 0.045(6) Uiso 1 1 d . . .
H2BB H 0.358(2) 1.400(4) 0.669(3) 0.057(7) Uiso 1 1 d . . .
H2NB H 0.461(3) 1.026(5) 0.831(3) 0.062(8) Uiso 1 1 d . . .
H1NA H 0.397(2) 1.202(4) 0.884(3) 0.055(7) Uiso 1 1 d . . .

loop_
_atom_site_aniso_label
_atom_site_aniso_U_11
_atom_site_aniso_U_22
_atom_site_aniso_U_33
_atom_site_aniso_U_23
_atom_site_aniso_U_13
_atom_site_aniso_U_12
N1 0.0563(13) 0.0421(12) 0.0232(10) -0.0036(8) 0.0013(8) 0.0047(10)
B1 0.0598(18) 0.0405(15) 0.0296(13) 0.0054(11) -0.0007(12) -0.0015(13)
C1 0.0716(17) 0.0569(16) 0.0334(13) 0.0048(11) 0.0133(11) -0.0045(13)
C2 0.049(2) 0.0326(19) 0.0338(17) -0.0018(12) 0.0098(13) 0.0027(14)
C3 0.081(2) 0.0556(16) 0.0356(14) 0.0072(11) -0.0079(12) -0.0156(14)
C4 0.053(2) 0.051(3) 0.063(3) -0.008(2) 0.015(2) -0.0092(19)
C1A 0.0716(17) 0.0569(16) 0.0334(13) 0.0048(11) 0.0133(11) -0.0045(13)
C3A 0.081(2) 0.0556(16) 0.0356(14) 0.0072(11) -0.0079(12) -0.0156(14)

loop_
_atom_type_symbol
_atom_type_description
_atom_type_scat_dispersion_real
_atom_type_scat_dispersion_imag
_atom_type_scat_source
C C 0.0033 0.0016 'International Tables Vol C Tables 4.2.6.8 and 6.1.1.4'
H H 0.0000 0.0000 'International Tables Vol C Tables 4.2.6.8 and 6.1.1.4'
B B 0.0013 0.0007 'International Tables Vol C Tables 4.2.6.8 and 6.1.1.4'
N N 0.0061 0.0033 'International Tables Vol C Tables 4.2.6.8 and 6.1.1.4'

loop_
_geom_angle_atom_site_label_1
_geom_angle_atom_site_label_2
_geom_angle_atom_site_label_3
_geom_angle
_geom_angle_site_symmetry_1
_geom_angle_site_symmetry_3
_geom_angle_publ_flag
C1 N1 B1 106.9(2) . . ?
C1 N1 H2NB 107.4(18) . . ?
B1 N1 H2NB 113.9(17) . . ?
C1 N1 H1NA 112.7(17) . . ?
B1 N1 H1NA 112.5(17) . . ?
H2NB N1 H1NA 103(2) . . ?
N1 B1 C3 101.2(2) . . ?
N1 B1 H1BA 104.7(11) . . ?
C3 B1 H1BA 115.7(11) . . ?
N1 B1 H2BB 108.2(12) . . ?
C3 B1 H2BB 116.1(12) . . ?
H1BA B1 H2BB 109.8(17) . . ?
C2 C1 N1 105.8(2) . . ?
C2 C1 H1A 110.6 . . ?
N1 C1 H1A 110.6 . . ?
C2 C1 H1B 110.6 . . ?
N1 C1 H1B 110.6 . . ?
H1A C1 H1B 108.7 . . ?
C1 C2 C4 114.3(3) . . ?
C1 C2 C3 103.6(3) . . ?
C4 C2 C3 117.2(3) . . ?
C1 C2 H2A 107.1 . . ?
C4 C2 H2A 107.1 . . ?
C3 C2 H2A 107.1 . . ?
C2 C3 B1 106.2(3) . . ?
C2 C3 H3A 110.5 . . ?
B1 C3 H3A 110.5 . . ?
C2 C3 H3B 110.5 . . ?
B1 C3 H3B 110.5 . . ?
H3A C3 H3B 108.7 . . ?
C2 C4 H4A 109.5 . . ?
C2 C4 H4B 109.5 . . ?
H4A C4 H4B 109.5 . . ?
C2 C4 H4C 109.5 . . ?
H4A C4 H4C 109.5 . . ?
H4B C4 H4C 109.5 . . ?
C4A C2A H2AA 102.5 . . ?
C2A C4A H4AA 109.5 . . ?
C2A C4A H4AB 109.5 . . ?
H4AA C4A H4AB 109.5 . . ?
C2A C4A H4AC 109.5 . . ?
H4AA C4A H4AC 109.5 . . ?
H4AB C4A H4AC 109.5 . . ?

loop_
_geom_bond_atom_site_label_1
_geom_bond_atom_site_label_2
_geom_bond_distance
_geom_bond_site_symmetry_2
_geom_bond_publ_flag
N1 C1 1.519(5) . ?
N1 B1 1.658(6) . ?
N1 H2NB 0.92(3) . ?
N1 H1NA 0.89(3) . ?
B1 C3 1.637(5) . ?
B1 H1BA 1.16(2) . ?
B1 H2BB 1.18(2) . ?
C1 C2 1.550(6) . ?
C1 H1A 0.9900 . ?
C1 H1B 0.9900 . ?
C2 C4 1.530(7) . ?
C2 C3 1.536(6) . ?
C2 H2A 1.0000 . ?
C3 H3A 0.9900 . ?
C3 H3B 0.9900 . ?
C4 H4A 0.9800 . ?
C4 H4B 0.9800 . ?
C4 H4C 0.9800 . ?
C2A C4A 1.57(2) . ?
C2A H2AA 1.0000 . ?
C4A H4AA 0.9800 . ?
C4A H4AB 0.9800 . ?
C4A H4AC 0.9800 . ?

loop_
_geom_torsion_atom_site_label_1
_geom_torsion_atom_site_label_2
_geom_torsion_atom_site_label_3
_geom_torsion_atom_site_label_4
_geom_torsion
_geom_torsion_site_symmetry_1
_geom_torsion_site_symmetry_2
_geom_torsion_site_symmetry_3
_geom_torsion_site_symmetry_4
_geom_torsion_publ_flag
C1 N1 B1 C3 -5.5(2) . . . . ?
B1 N1 C1 C2 28.4(3) . . . . ?
N1 C1 C2 C4 -169.9(3) . . . . ?
N1 C1 C2 C3 -41.2(3) . . . . ?
C1 C2 C3 B1 37.2(3) . . . . ?
C4 C2 C3 B1 164.0(3) . . . . ?
N1 B1 C3 C2 -19.4(3) . . . . ?
